data_1517372
loop_
_publ_author_name
'Wang, Hongmin'
'Ning, Ruonan'
'Shen, Yu'
'Chen, Zhenhua'
'Li, Jinlong'
'Zhang, Rujun'
'Leng, Ying'
'Zhao, Weimin'

_publ_section_title
;
 Lithocarpic Acids A-N, 3,4-seco-Cycloartane Derivatives from the Cupules
 of Lithocarpus polystachyus.
;
_journal_issue 8
_journal_name_full 'Journal of natural products'
_journal_page_first 1910
_journal_paper_doi 10.1021/np500379f
_journal_volume 77
_journal_year 2014
_chemical_absolute_configuration ad
_chemical_formula_sum 'C30 H50 O4'
_chemical_formula_weight 474.70
_chemical_name_systematic
; 
 ? 
;
_space_group_crystal_system orthorhombic
_space_group_IT_number 19
_space_group_name_Hall 'P 2ac 2ab'
_space_group_name_H-M_alt 'P 21 21 21'
_symmetry_space_group_name_Hall 'P 2ac 2ab'
_symmetry_space_group_name_H-M 'P 21 21 21'
_atom_sites_solution_hydrogens geom
_audit_creation_method SHELXL-2013
_cell_angle_alpha 90
_cell_angle_beta 90
_cell_angle_gamma 90
_cell_formula_units_Z 4
_cell_length_a 8.5098(2)
_cell_length_b 12.7020(3)
_cell_length_c 25.9391(4)
_cell_measurement_reflns_used 7108
_cell_measurement_temperature 140(2)
_cell_measurement_theta_max 68.97
_cell_measurement_theta_min 3.41
_cell_volume 2803.80(10)
_computing_cell_refinement 'Bruker SAINT'
_computing_data_collection 'Bruker APEX2'
_computing_data_reduction 'Bruker SAINT'
_computing_molecular_graphics 'Bruker SHELXTL'
_computing_publication_material 'Bruker SHELXTL'
_computing_structure_refinement 'SHELXL-2013 (Sheldrick, 2013)'
_computing_structure_solution 'SHELXS-97 (Sheldrick, 2008)'
_diffrn_ambient_temperature 140(2)
_diffrn_measured_fraction_theta_full 0.980
_diffrn_measured_fraction_theta_max 0.972
_diffrn_measurement_device_type 'Bruker APEX-II CCD'
_diffrn_measurement_method '\f and \w scans'
_diffrn_radiation_type CuK\a
_diffrn_radiation_wavelength 1.54178
_diffrn_reflns_av_R_equivalents 0.0589
_diffrn_reflns_av_unetI/netI 0.0448
_diffrn_reflns_Laue_measured_fraction_full 0.980
_diffrn_reflns_Laue_measured_fraction_max 0.972
_diffrn_reflns_limit_h_max 10
_diffrn_reflns_limit_h_min -10
_diffrn_reflns_limit_k_max 14
_diffrn_reflns_limit_k_min -12
_diffrn_reflns_limit_l_max 31
_diffrn_reflns_limit_l_min -31
_diffrn_reflns_number 19630
_diffrn_reflns_point_group_measured_fraction_full 0.978
_diffrn_reflns_point_group_measured_fraction_max 0.964
_diffrn_reflns_theta_full 67.679
_diffrn_reflns_theta_max 69.698
_diffrn_reflns_theta_min 3.408
_exptl_absorpt_coefficient_mu 0.563
_exptl_absorpt_correction_T_max 0.7533
_exptl_absorpt_correction_T_min 0.5781
_exptl_absorpt_correction_type multi-scan
_exptl_absorpt_process_details sadabs
_exptl_crystal_colour colourless
_exptl_crystal_density_diffrn 1.125
_exptl_crystal_description block
_exptl_crystal_F_000 1048
_exptl_crystal_size_max 0.260
_exptl_crystal_size_mid 0.160
_exptl_crystal_size_min 0.060
_refine_diff_density_max 0.268
_refine_diff_density_min -0.236
_refine_diff_density_rms 0.044
_refine_ls_abs_structure_details
; 
 Flack x determined using 1794 quotients [(I+)-(I-)]/[(I+)+(I-)] 
 (Parsons and Flack (2004), Acta Cryst. A60, s61). 
;
_refine_ls_abs_structure_Flack 0.10(14)
_refine_ls_extinction_method none
_refine_ls_goodness_of_fit_ref 1.075
_refine_ls_hydrogen_treatment constr
_refine_ls_matrix_type full
_refine_ls_number_parameters 316
_refine_ls_number_reflns 5098
_refine_ls_number_restraints 0
_refine_ls_restrained_S_all 1.075
_refine_ls_R_factor_all 0.0504
_refine_ls_R_factor_gt 0.0453
_refine_ls_shift/su_max 0.003
_refine_ls_shift/su_mean 0.000
_refine_ls_structure_factor_coef Fsqd
_refine_ls_weighting_details 'w=1/[\s^2^(Fo^2^)+(0.0811P)^2^+0.0844P] where P=(Fo^2^+2Fc^2^)/3'
_refine_ls_weighting_scheme calc
_refine_ls_wR_factor_gt 0.1196
_refine_ls_wR_factor_ref 0.1256
_reflns_Friedel_coverage 0.739
_reflns_Friedel_fraction_full 0.975
_reflns_Friedel_fraction_max 0.953
_reflns_number_gt 4622
_reflns_number_total 5098
_reflns_threshold_expression 'I > 2\s(I)'
_cod_data_source_file np500379f_si_004.cif
_cod_data_source_block cu_dm13445_0m
_cod_depositor_comments 'Adding full bibliography for 1517372--1517374.cif.'
_cod_database_code 1517372
_shelx_space_group_comment
; 
The symmetry employed for this shelxl refinement is uniquely defined 
by the following loop, which should always be used as a source of 
symmetry information in preference to the above space-group names. 
They are only intended as comments. 
;
_shelx_estimated_absorpt_t_min 0.867
_shelx_estimated_absorpt_t_max 0.967
_shelxl_version_number 2013-4

loop_
_space_group_symop_operation_xyz
'x, y, z'
'x+1/2, -y+1/2, -z'
'-x, y+1/2, -z+1/2'
'-x+1/2, -y, z+1/2'

loop_
_atom_site_label
_atom_site_type_symbol
_atom_site_fract_x
_atom_site_fract_y
_atom_site_fract_z
_atom_site_U_iso_or_equiv
_atom_site_adp_type
_atom_site_occupancy
_atom_site_site_symmetry_order
_atom_site_calc_flag
_atom_site_refinement_flags_posn
_atom_site_refinement_flags_adp
O1' O 0.8052(2) -0.03579(17) 0.45645(8) 0.0438(5) Uani 1 1 d . .
O2' O 1.0014(2) -0.02552(17) 0.39930(7) 0.0406(5) Uani 1 1 d . .
H2' H 1.0312 -0.0809 0.4140 0.061 Uiso 1 1 calc R U
O3' O -0.3512(2) 0.23271(17) 0.00301(6) 0.0359(4) Uani 1 1 d . .
H3' H -0.3322 0.1711 -0.0070 0.054 Uiso 1 1 calc R U
O4' O -0.0939(2) 0.30067(16) 0.05822(7) 0.0357(5) Uani 1 1 d . .
H4' H -0.0301 0.2755 0.0368 0.053 Uiso 1 1 calc R U
C1 C 0.6825(3) 0.1623(2) 0.42796(8) 0.0313(6) Uani 1 1 d . .
H1A H 0.5944 0.1117 0.4305 0.038 Uiso 1 1 calc R U
H1B H 0.7186 0.1781 0.4634 0.038 Uiso 1 1 calc R U
C2 C 0.8169(4) 0.1108(2) 0.39828(10) 0.0392(6) Uani 1 1 d . .
H2A H 0.7821 0.0976 0.3624 0.047 Uiso 1 1 calc R U
H2B H 0.9065 0.1604 0.3969 0.047 Uiso 1 1 calc R U
C3 C 0.8719(3) 0.0091(2) 0.42142(9) 0.0321(6) Uani 1 1 d . .
C4 C 0.8071(5) 0.3895(3) 0.45128(11) 0.0502(8) Uani 1 1 d . .
C5 C 0.7496(3) 0.3473(2) 0.39975(9) 0.0320(6) Uani 1 1 d . .
H5 H 0.8425 0.3118 0.3838 0.038 Uiso 1 1 calc R U
C6 C 0.7082(3) 0.4385(2) 0.36352(9) 0.0359(6) Uani 1 1 d . .
H6A H 0.6241 0.4820 0.3791 0.043 Uiso 1 1 calc R U
H6B H 0.8016 0.4837 0.3582 0.043 Uiso 1 1 calc R U
C7 C 0.6532(4) 0.3947(3) 0.31219(9) 0.0391(7) Uani 1 1 d . .
H7A H 0.7312 0.3435 0.2991 0.047 Uiso 1 1 calc R U
H7B H 0.6443 0.4526 0.2868 0.047 Uiso 1 1 calc R U
C8 C 0.4942(3) 0.3409(2) 0.31843(8) 0.0287(5) Uani 1 1 d . .
H8 H 0.4195 0.3969 0.3300 0.034 Uiso 1 1 calc R U
C9 C 0.4941(3) 0.2560(2) 0.36163(8) 0.0270(5) Uani 1 1 d . .
C10 C 0.6228(3) 0.2630(2) 0.40342(8) 0.0282(5) Uani 1 1 d . .
C11 C 0.4334(3) 0.1462(2) 0.34723(9) 0.0328(6) Uani 1 1 d . .
H11A H 0.3982 0.1111 0.3793 0.039 Uiso 1 1 calc R U
H11B H 0.5231 0.1050 0.3336 0.039 Uiso 1 1 calc R U
C12 C 0.2971(3) 0.1392(2) 0.30736(9) 0.0313(5) Uani 1 1 d . .
H12A H 0.3214 0.0825 0.2824 0.038 Uiso 1 1 calc R U
H12B H 0.1996 0.1192 0.3257 0.038 Uiso 1 1 calc R U
C13 C 0.2670(3) 0.2418(2) 0.27735(8) 0.0276(5) Uani 1 1 d . .
C14 C 0.4276(3) 0.2974(2) 0.26749(8) 0.0271(5) Uani 1 1 d . .
C15 C 0.3836(3) 0.3852(2) 0.22893(9) 0.0355(6) Uani 1 1 d . .
H15A H 0.4756 0.4058 0.2079 0.043 Uiso 1 1 calc R U
H15B H 0.3432 0.4480 0.2472 0.043 Uiso 1 1 calc R U
C16 C 0.2541(3) 0.3350(3) 0.19495(9) 0.0367(6) Uani 1 1 d . .
H16A H 0.2953 0.3210 0.1599 0.044 Uiso 1 1 calc R U
H16B H 0.1633 0.3834 0.1920 0.044 Uiso 1 1 calc R U
C17 C 0.2028(3) 0.2304(2) 0.22105(8) 0.0303(5) Uani 1 1 d . .
H17 H 0.2635 0.1724 0.2042 0.036 Uiso 1 1 calc R U
C18 C 0.1548(3) 0.3107(2) 0.30927(9) 0.0330(6) Uani 1 1 d . .
H18A H 0.0518 0.2765 0.3114 0.049 Uiso 1 1 calc R U
H18B H 0.1435 0.3797 0.2927 0.049 Uiso 1 1 calc R U
H18C H 0.1976 0.3200 0.3441 0.049 Uiso 1 1 calc R U
C19 C 0.4550(3) 0.2956(2) 0.41520(8) 0.0312(6) Uani 1 1 d . .
H19A H 0.3922 0.2490 0.4378 0.037 Uiso 1 1 calc R U
H19B H 0.4332 0.3717 0.4193 0.037 Uiso 1 1 calc R U
C20 C 0.0275(3) 0.2073(2) 0.21213(9) 0.0326(6) Uani 1 1 d . .
H20 H -0.0345 0.2683 0.2256 0.039 Uiso 1 1 calc R U
C21 C -0.0290(3) 0.1080(3) 0.23951(10) 0.0406(7) Uani 1 1 d . .
H21A H 0.0381 0.0486 0.2298 0.061 Uiso 1 1 calc R U
H21B H -0.1378 0.0931 0.2295 0.061 Uiso 1 1 calc R U
H21C H -0.0237 0.1185 0.2769 0.061 Uiso 1 1 calc R U
C22 C -0.0023(3) 0.1987(2) 0.15343(9) 0.0361(6) Uani 1 1 d . .
H22A H 0.0655 0.2505 0.1356 0.043 Uiso 1 1 calc R U
H22B H 0.0300 0.1277 0.1418 0.043 Uiso 1 1 calc R U
C23 C -0.1721(3) 0.2172(2) 0.13695(9) 0.0316(6) Uani 1 1 d . .
H23A H -0.2087 0.2854 0.1511 0.038 Uiso 1 1 calc R U
H23B H -0.2393 0.1610 0.1515 0.038 Uiso 1 1 calc R U
C24 C -0.1897(3) 0.2184(2) 0.07843(8) 0.0278(5) Uani 1 1 d . .
H24 H -0.1501 0.1498 0.0647 0.033 Uiso 1 1 calc R U
C25 C -0.3583(3) 0.2347(2) 0.05876(9) 0.0301(6) Uani 1 1 d . .
C26 C -0.4229(3) 0.3419(3) 0.07286(11) 0.0419(7) Uani 1 1 d . .
H26A H -0.3511 0.3967 0.0605 0.063 Uiso 1 1 calc R U
H26B H -0.4332 0.3471 0.1104 0.063 Uiso 1 1 calc R U
H26C H -0.5262 0.3513 0.0568 0.063 Uiso 1 1 calc R U
C27 C -0.4669(4) 0.1476(3) 0.07692(11) 0.0441(7) Uani 1 1 d . .
H27A H -0.5709 0.1569 0.0613 0.066 Uiso 1 1 calc R U
H27B H -0.4764 0.1504 0.1145 0.066 Uiso 1 1 calc R U
H27C H -0.4237 0.0793 0.0667 0.066 Uiso 1 1 calc R U
C28 C 0.9645(7) 0.4170(6) 0.45397(16) 0.125(3) Uani 1 1 d . .
H28A H 1.0061 0.4459 0.4849 0.150 Uiso 1 1 calc R U
H28B H 1.0308 0.4069 0.4249 0.150 Uiso 1 1 calc R U
C29 C 0.7034(5) 0.4030(3) 0.49360(11) 0.0597(10) Uani 1 1 d . .
H29A H 0.7638 0.4221 0.5244 0.090 Uiso 1 1 calc R U
H29B H 0.6466 0.3371 0.4999 0.090 Uiso 1 1 calc R U
H29C H 0.6280 0.4591 0.4857 0.090 Uiso 1 1 calc R U
C30 C 0.5459(3) 0.2242(2) 0.24058(9) 0.0357(6) Uani 1 1 d . .
H30A H 0.6433 0.2628 0.2337 0.054 Uiso 1 1 calc R U
H30B H 0.5011 0.1992 0.2080 0.054 Uiso 1 1 calc R U
H30C H 0.5685 0.1638 0.2629 0.054 Uiso 1 1 calc R U

loop_
_atom_site_aniso_label
_atom_site_aniso_U_11
_atom_site_aniso_U_22
_atom_site_aniso_U_33
_atom_site_aniso_U_23
_atom_site_aniso_U_13
_atom_site_aniso_U_12
O1' 0.0415(11) 0.0393(12) 0.0507(10) 0.0136(9) 0.0071(9) 0.0098(9)
O2' 0.0431(11) 0.0371(12) 0.0415(8) 0.0054(8) 0.0061(9) 0.0140(9)
O3' 0.0403(10) 0.0374(12) 0.0299(8) -0.0022(8) -0.0062(7) -0.0002(9)
O4' 0.0315(9) 0.0413(12) 0.0342(9) -0.0082(8) 0.0078(7) -0.0106(9)
C1 0.0366(13) 0.0300(15) 0.0272(10) 0.0021(10) -0.0035(9) 0.0036(12)
C2 0.0470(16) 0.0352(16) 0.0353(12) 0.0081(12) 0.0036(12) 0.0109(14)
C3 0.0337(13) 0.0317(16) 0.0309(11) -0.0019(11) -0.0063(10) 0.0032(11)
C4 0.079(2) 0.0353(17) 0.0367(13) 0.0050(12) -0.0243(14) -0.0084(16)
C5 0.0357(13) 0.0286(15) 0.0319(11) -0.0022(11) -0.0071(10) 0.0025(11)
C6 0.0417(14) 0.0331(16) 0.0329(12) 0.0033(11) -0.0064(11) -0.0065(12)
C7 0.0447(15) 0.0428(18) 0.0297(11) 0.0084(11) -0.0056(10) -0.0137(13)
C8 0.0322(12) 0.0291(14) 0.0248(10) 0.0035(10) -0.0015(9) 0.0009(11)
C9 0.0291(12) 0.0264(13) 0.0256(10) 0.0019(9) 0.0013(8) 0.0031(10)
C10 0.0337(13) 0.0273(14) 0.0236(9) -0.0013(10) 0.0002(8) 0.0046(11)
C11 0.0371(14) 0.0293(15) 0.0319(11) 0.0029(10) -0.0035(10) -0.0009(11)
C12 0.0324(13) 0.0285(14) 0.0331(11) -0.0006(10) -0.0029(10) -0.0015(11)
C13 0.0269(12) 0.0308(15) 0.0251(10) -0.0015(10) 0.0009(8) 0.0016(11)
C14 0.0280(12) 0.0296(14) 0.0236(9) 0.0019(9) 0.0009(9) 0.0000(11)
C15 0.0376(14) 0.0408(17) 0.0280(11) 0.0092(11) -0.0035(10) -0.0025(12)
C16 0.0338(13) 0.0489(18) 0.0273(10) 0.0054(12) -0.0037(9) -0.0002(13)
C17 0.0268(11) 0.0380(15) 0.0260(10) -0.0018(10) -0.0001(9) 0.0033(11)
C18 0.0304(12) 0.0383(17) 0.0303(11) -0.0008(10) 0.0026(9) 0.0046(11)
C19 0.0372(13) 0.0299(15) 0.0265(10) 0.0005(10) 0.0026(9) 0.0042(11)
C20 0.0268(12) 0.0418(17) 0.0293(11) -0.0045(11) -0.0007(9) 0.0030(12)
C21 0.0338(14) 0.0462(18) 0.0419(13) -0.0019(13) -0.0069(11) -0.0022(13)
C22 0.0273(12) 0.0498(18) 0.0313(11) -0.0074(11) -0.0026(9) 0.0048(12)
C23 0.0261(12) 0.0389(16) 0.0299(11) -0.0035(11) 0.0001(9) -0.0018(11)
C24 0.0259(11) 0.0285(14) 0.0291(11) -0.0049(10) 0.0010(9) -0.0017(11)
C25 0.0264(12) 0.0346(16) 0.0293(11) -0.0014(10) -0.0027(9) -0.0050(11)
C26 0.0346(14) 0.0481(19) 0.0430(14) -0.0038(13) -0.0007(11) 0.0064(13)
C27 0.0372(14) 0.053(2) 0.0423(13) 0.0050(14) -0.0047(11) -0.0142(14)
C28 0.102(4) 0.228(8) 0.0463(18) 0.017(3) -0.031(2) -0.093(5)
C29 0.073(2) 0.067(3) 0.0388(14) -0.0205(16) -0.0170(15) 0.020(2)
C30 0.0286(12) 0.0472(17) 0.0313(11) -0.0034(12) 0.0026(9) 0.0010(12)

loop_
_atom_type_symbol
_atom_type_description
_atom_type_scat_dispersion_real
_atom_type_scat_dispersion_imag
_atom_type_scat_source
C C 0.0181 0.0091 'International Tables Vol C Tables 4.2.6.8 and 6.1.1.4'
H H 0.0000 0.0000 'International Tables Vol C Tables 4.2.6.8 and 6.1.1.4'
O O 0.0492 0.0322 'International Tables Vol C Tables 4.2.6.8 and 6.1.1.4'

loop_
_geom_angle_atom_site_label_1
_geom_angle_atom_site_label_2
_geom_angle_atom_site_label_3
_geom_angle
C3 O2' H2' 109.5
C25 O3' H3' 109.5
C24 O4' H4' 109.5
C10 C1 C2 113.6(2)
C10 C1 H1A 108.8
C2 C1 H1A 108.8
C10 C1 H1B 108.8
C2 C1 H1B 108.8
H1A C1 H1B 107.7
C3 C2 C1 113.7(2)
C3 C2 H2A 108.8
C1 C2 H2A 108.8
C3 C2 H2B 108.8
C1 C2 H2B 108.8
H2A C2 H2B 107.7
O1' C3 O2' 124.1(3)
O1' C3 C2 123.9(2)
O2' C3 C2 112.0(2)
C28 C4 C29 122.1(3)
C28 C4 C5 116.4(3)
C29 C4 C5 121.5(3)
C4 C5 C10 114.9(2)
C4 C5 C6 110.3(2)
C10 C5 C6 114.0(2)
C4 C5 H5 105.6
C10 C5 H5 105.6
C6 C5 H5 105.6
C7 C6 C5 109.4(2)
C7 C6 H6A 109.8
C5 C6 H6A 109.8
C7 C6 H6B 109.8
C5 C6 H6B 109.8
H6A C6 H6B 108.2
C6 C7 C8 110.2(2)
C6 C7 H7A 109.6
C8 C7 H7A 109.6
C6 C7 H7B 109.6
C8 C7 H7B 109.6
H7A C7 H7B 108.1
C7 C8 C14 113.35(19)
C7 C8 C9 112.9(2)
C14 C8 C9 111.7(2)
C7 C8 H8 106.1
C14 C8 H8 106.1
C9 C8 H8 106.1
C19 C9 C11 116.8(2)
C19 C9 C10 59.49(15)
C11 C9 C10 117.5(2)
C19 C9 C8 115.6(2)
C11 C9 C8 117.09(19)
C10 C9 C8 117.7(2)
C1 C10 C19 117.4(2)
C1 C10 C5 112.5(2)
C19 C10 C5 119.2(2)
C1 C10 C9 118.9(2)
C19 C10 C9 59.30(14)
C5 C10 C9 120.0(2)
C9 C11 C12 117.7(2)
C9 C11 H11A 107.9
C12 C11 H11A 107.9
C9 C11 H11B 107.9
C12 C11 H11B 107.9
H11A C11 H11B 107.2
C13 C12 C11 114.3(2)
C13 C12 H12A 108.7
C11 C12 H12A 108.7
C13 C12 H12B 108.7
C11 C12 H12B 108.7
H12A C12 H12B 107.6
C18 C13 C12 108.24(19)
C18 C13 C14 112.0(2)
C12 C13 C14 108.68(19)
C18 C13 C17 109.8(2)
C12 C13 C17 116.8(2)
C14 C13 C17 101.23(18)
C30 C14 C8 111.45(19)
C30 C14 C15 107.5(2)
C8 C14 C15 112.7(2)
C30 C14 C13 112.0(2)
C8 C14 C13 110.12(18)
C15 C14 C13 102.72(19)
C14 C15 C16 104.2(2)
C14 C15 H15A 110.9
C16 C15 H15A 110.9
C14 C15 H15B 110.9
C16 C15 H15B 110.9
H15A C15 H15B 108.9
C15 C16 C17 107.7(2)
C15 C16 H16A 110.2
C17 C16 H16A 110.2
C15 C16 H16B 110.2
C17 C16 H16B 110.2
H16A C16 H16B 108.5
C20 C17 C16 111.7(2)
C20 C17 C13 119.75(19)
C16 C17 C13 103.3(2)
C20 C17 H17 107.1
C16 C17 H17 107.1
C13 C17 H17 107.1
C13 C18 H18A 109.5
C13 C18 H18B 109.5
H18A C18 H18B 109.5
C13 C18 H18C 109.5
H18A C18 H18C 109.5
H18B C18 H18C 109.5
C9 C19 C10 61.20(15)
C9 C19 H19A 117.6
C10 C19 H19A 117.6
C9 C19 H19B 117.6
C10 C19 H19B 117.6
H19A C19 H19B 114.8
C21 C20 C17 113.2(2)
C21 C20 C22 110.4(2)
C17 C20 C22 108.68(19)
C21 C20 H20 108.2
C17 C20 H20 108.2
C22 C20 H20 108.2
C20 C21 H21A 109.5
C20 C21 H21B 109.5
H21A C21 H21B 109.5
C20 C21 H21C 109.5
H21A C21 H21C 109.5
H21B C21 H21C 109.5
C23 C22 C20 114.8(2)
C23 C22 H22A 108.6
C20 C22 H22A 108.6
C23 C22 H22B 108.6
C20 C22 H22B 108.6
H22A C22 H22B 107.5
C22 C23 C24 112.0(2)
C22 C23 H23A 109.2
C24 C23 H23A 109.2
C22 C23 H23B 109.2
C24 C23 H23B 109.2
H23A C23 H23B 107.9
O4' C24 C23 108.4(2)
O4' C24 C25 108.2(2)
C23 C24 C25 115.06(19)
O4' C24 H24 108.3
C23 C24 H24 108.3
C25 C24 H24 108.3
O3' C25 C26 105.8(2)
O3' C25 C27 108.8(2)
C26 C25 C27 111.1(2)
O3' C25 C24 106.86(18)
C26 C25 C24 112.4(2)
C27 C25 C24 111.5(2)
C25 C26 H26A 109.5
C25 C26 H26B 109.5
H26A C26 H26B 109.5
C25 C26 H26C 109.5
H26A C26 H26C 109.5
H26B C26 H26C 109.5
C25 C27 H27A 109.5
C25 C27 H27B 109.5
H27A C27 H27B 109.5
C25 C27 H27C 109.5
H27A C27 H27C 109.5
H27B C27 H27C 109.5
C4 C28 H28A 120.0
C4 C28 H28B 120.0
H28A C28 H28B 120.0
C4 C29 H29A 109.5
C4 C29 H29B 109.5
H29A C29 H29B 109.5
C4 C29 H29C 109.5
H29A C29 H29C 109.5
H29B C29 H29C 109.5
C14 C30 H30A 109.5
C14 C30 H30B 109.5
H30A C30 H30B 109.5
C14 C30 H30C 109.5
H30A C30 H30C 109.5
H30B C30 H30C 109.5

loop_
_geom_bond_atom_site_label_1
_geom_bond_atom_site_label_2
_geom_bond_distance
O1' C3 1.214(3)
O2' C3 1.318(3)
O2' H2' 0.8400
O3' C25 1.448(3)
O3' H3' 0.8400
O4' C24 1.426(3)
O4' H4' 0.8400
C1 C10 1.516(4)
C1 C2 1.526(4)
C1 H1A 0.9900
C1 H1B 0.9900
C2 C3 1.500(4)
C2 H2A 0.9900
C2 H2B 0.9900
C4 C28 1.386(6)
C4 C29 1.419(5)
C4 C5 1.521(3)
C5 C10 1.523(4)
C5 C6 1.532(4)
C5 H5 1.0000
C6 C7 1.517(3)
C6 H6A 0.9900
C6 H6B 0.9900
C7 C8 1.525(4)
C7 H7A 0.9900
C7 H7B 0.9900
C8 C14 1.540(3)
C8 C9 1.555(3)
C8 H8 1.0000
C9 C19 1.515(3)
C9 C11 1.534(4)
C9 C10 1.544(3)
C10 C19 1.518(3)
C11 C12 1.556(3)
C11 H11A 0.9900
C11 H11B 0.9900
C12 C13 1.540(4)
C12 H12A 0.9900
C12 H12B 0.9900
C13 C18 1.537(3)
C13 C14 1.559(3)
C13 C17 1.566(3)
C14 C30 1.538(3)
C14 C15 1.544(3)
C15 C16 1.548(4)
C15 H15A 0.9900
C15 H15B 0.9900
C16 C17 1.554(4)
C16 H16A 0.9900
C16 H16B 0.9900
C17 C20 1.538(3)
C17 H17 1.0000
C18 H18A 0.9800
C18 H18B 0.9800
C18 H18C 0.9800
C19 H19A 0.9900
C19 H19B 0.9900
C20 C21 1.526(4)
C20 C22 1.547(3)
C20 H20 1.0000
C21 H21A 0.9800
C21 H21B 0.9800
C21 H21C 0.9800
C22 C23 1.525(3)
C22 H22A 0.9900
C22 H22B 0.9900
C23 C24 1.525(3)
C23 H23A 0.9900
C23 H23B 0.9900
C24 C25 1.537(3)
C24 H24 1.0000
C25 C26 1.513(4)
C25 C27 1.517(4)
C26 H26A 0.9800
C26 H26B 0.9800
C26 H26C 0.9800
C27 H27A 0.9800
C27 H27B 0.9800
C27 H27C 0.9800
C28 H28A 0.9500
C28 H28B 0.9500
C29 H29A 0.9800
C29 H29B 0.9800
C29 H29C 0.9800
C30 H30A 0.9800
C30 H30B 0.9800
C30 H30C 0.9800

loop_
_geom_hbond_atom_site_label_D
_geom_hbond_atom_site_label_H
_geom_hbond_atom_site_label_A
_geom_hbond_distance_DH
_geom_hbond_distance_HA
_geom_hbond_distance_DA
_geom_hbond_angle_DHA
_geom_hbond_site_symmetry_A
O2' H2' O4' 0.84 1.75 2.590(3) 177.1 3_645
O3' H3' O1' 0.84 1.98 2.805(3) 168.7 4_554
O4' H4' O3' 0.84 1.84 2.640(2) 157.8 2

loop_
_geom_torsion_atom_site_label_1
_geom_torsion_atom_site_label_2
_geom_torsion_atom_site_label_3
_geom_torsion_atom_site_label_4
_geom_torsion
C10 C1 C2 C3 -177.8(2)
C1 C2 C3 O1' 8.7(4)
C1 C2 C3 O2' -171.1(2)
C28 C4 C5 C10 145.8(4)
C29 C4 C5 C10 -36.3(4)
C28 C4 C5 C6 -83.8(5)
C29 C4 C5 C6 94.2(4)
C4 C5 C6 C7 179.3(3)
C10 C5 C6 C7 -49.8(3)
C5 C6 C7 C8 69.1(3)
C6 C7 C8 C14 178.1(2)
C6 C7 C8 C9 -53.7(3)
C7 C8 C9 C19 88.3(3)
C14 C8 C9 C19 -142.6(2)
C7 C8 C9 C11 -127.9(2)
C14 C8 C9 C11 1.2(3)
C7 C8 C9 C10 20.9(3)
C14 C8 C9 C10 150.0(2)
C2 C1 C10 C19 155.3(2)
C2 C1 C10 C5 -60.7(3)
C2 C1 C10 C9 87.1(3)
C4 C5 C10 C1 -66.1(3)
C6 C5 C10 C1 165.3(2)
C4 C5 C10 C19 77.2(3)
C6 C5 C10 C19 -51.4(3)
C4 C5 C10 C9 146.5(3)
C6 C5 C10 C9 17.9(3)
C19 C9 C10 C1 106.5(2)
C11 C9 C10 C1 0.0(3)
C8 C9 C10 C1 -148.7(2)
C11 C9 C10 C19 -106.5(2)
C8 C9 C10 C19 104.8(2)
C19 C9 C10 C5 -108.2(3)
C11 C9 C10 C5 145.3(2)
C8 C9 C10 C5 -3.4(3)
C19 C9 C11 C12 108.9(2)
C10 C9 C11 C12 176.7(2)
C8 C9 C11 C12 -34.4(3)
C9 C11 C12 C13 14.3(3)
C11 C12 C13 C18 -86.3(3)
C11 C12 C13 C14 35.6(3)
C11 C12 C13 C17 149.3(2)
C7 C8 C14 C30 54.0(3)
C9 C8 C14 C30 -74.8(3)
C7 C8 C14 C15 -67.0(3)
C9 C8 C14 C15 164.1(2)
C7 C8 C14 C13 178.9(2)
C9 C8 C14 C13 50.1(3)
C18 C13 C14 C30 173.97(19)
C12 C13 C14 C30 54.4(2)
C17 C13 C14 C30 -69.1(2)
C18 C13 C14 C8 49.4(3)
C12 C13 C14 C8 -70.2(3)
C17 C13 C14 C8 166.3(2)
C18 C13 C14 C15 -70.9(2)
C12 C13 C14 C15 169.52(19)
C17 C13 C14 C15 46.0(2)
C30 C14 C15 C16 82.8(2)
C8 C14 C15 C16 -153.9(2)
C13 C14 C15 C16 -35.4(2)
C14 C15 C16 C17 11.3(3)
C15 C16 C17 C20 147.0(2)
C15 C16 C17 C13 17.0(3)
C18 C13 C17 C20 -44.7(3)
C12 C13 C17 C20 79.0(3)
C14 C13 C17 C20 -163.2(2)
C18 C13 C17 C16 80.2(2)
C12 C13 C17 C16 -156.1(2)
C14 C13 C17 C16 -38.3(2)
C11 C9 C19 C10 107.7(2)
C8 C9 C19 C10 -108.5(2)
C1 C10 C19 C9 -109.0(2)
C5 C10 C19 C9 109.5(2)
C16 C17 C20 C21 -177.1(2)
C13 C17 C20 C21 -56.3(3)
C16 C17 C20 C22 59.9(3)
C13 C17 C20 C22 -179.3(2)
C21 C20 C22 C23 77.3(3)
C17 C20 C22 C23 -158.0(2)
C20 C22 C23 C24 174.3(2)
C22 C23 C24 O4' -59.7(3)
C22 C23 C24 C25 179.0(2)
O4' C24 C25 O3' 59.0(3)
C23 C24 C25 O3' -179.6(2)
O4' C24 C25 C26 -56.7(3)
C23 C24 C25 C26 64.7(3)
O4' C24 C25 C27 177.8(2)
C23 C24 C25 C27 -60.8(3)
